data_9009465
loop_
_publ_author_name
'Hamilton, R. D.'
'Finney, J. J.'

_publ_section_title
;
 The structure of junitoite, CaZn2Si2O7*H2O
;
_journal_name_full 'Mineralogical Magazine'
_journal_page_first 91
_journal_page_last 95
_journal_paper_doi 10.1180/minmag.1985.049.350.13
_journal_volume 49
_journal_year 1985
_chemical_compound_source 'Christmas mine, Gile County, Arizona, USA'
_chemical_formula_sum 'Ca H2 O8 Si2 Zn2'
_chemical_name_mineral Junitoite
_space_group_IT_number 40
_symmetry_space_group_name_Hall 'A 2 -2a'
_symmetry_space_group_name_H-M 'A m a 2'
_cell_angle_alpha 90
_cell_angle_beta 90
_cell_angle_gamma 90
_cell_formula_units_Z 4
_cell_length_a 12.510
_cell_length_b 6.318
_cell_length_c 8.561
_cell_volume 676.646
_database_code_amcsd 0014480
_exptl_crystal_density_diffrn 3.505
_cod_original_formula_sum 'Ca Zn2 Si2 O8 H2'
_cod_database_code 9009465

loop_
_space_group_symop_operation_xyz
x,y,z
x,1/2+y,1/2+z
1/2+x,-y,z
1/2+x,1/2-y,1/2+z
1/2-x,y,z
1/2-x,1/2+y,1/2+z
-x,-y,z
-x,1/2-y,1/2+z

loop_
_atom_site_label
_atom_site_fract_x
_atom_site_fract_y
_atom_site_fract_z
_atom_site_U_iso_or_equiv
_atom_site_type_symbol
_atom_site_attached_hydrogens
Ca 0.25000 0.24620 0.11190 0.00507 Ca 0
Zn1 0.00000 0.00000 0.00000 0.01558 Zn 0
Zn2 0.00000 0.00000 0.49630 0.00190 Zn 0
Si 0.13160 0.73480 0.23590 0.00405 Si 0
O1 0.04370 0.74380 0.37640 0.00912 O 0
O2 0.12130 0.53140 0.13600 0.01393 O 0
O3 0.12630 0.95170 0.12490 0.01532 O 0
O4 0.25000 0.77210 0.32700 0.00583 O 0
Wat 0.25000 0.27460 0.37850 0.04078 O 2

loop_
_cod_changelog_entry_id
_cod_changelog_entry_author
_cod_changelog_entry_date
_cod_changelog_entry_text
1
;cod-tools version 3.8.0
Id: cif_guess_AMCSD_atom_types 9574 2023-05-10 09:00:05Z saulius
;
2023-05-10T18:51:47+03:00
;Derived atom types and hydrogen counts
from atom names that follow the AMCSD naming convention
(Wat == water, O-H == hydroxyl).
;

loop_
_cod_related_entry_id
_cod_related_entry_database
_cod_related_entry_code
1 AMCSD 0014480
